data_7038598
loop_
_publ_author_name
'Dannenbauer, N.'
'Matthes, P. R.'
'M\"uller-Buschbaum, K'

_publ_section_title
;
 Luminescent coordination polymers for the VIS and NIR range constituting
 LnCl3 and 1,2-bis(4-pyridyl)ethane.
;
_journal_issue 15
_journal_name_full 'Dalton transactions (Cambridge, England : 2003)'
_journal_page_first 6529
_journal_page_last 6540
_journal_paper_doi 10.1039/c6dt00152a
_journal_volume 45
_journal_year 2016
_chemical_formula_moiety
;
C22 H22 Cl3 Er N4, 0.5(C12 H12 N2), 0.5(C6 H6)
;
_chemical_formula_sum 'C31 H31 Cl3 Er N5'
_chemical_formula_weight 747.22
_chemical_name_common
;
1[ErCl3(dpa)(py)2]0.5(dpa)0.5(py)
;
_chemical_name_systematic
; 
 polycatena-[tri-chlorido-(\m-4-[1,2-bis(4-pyridyl)
 ethane]pyridine) -1\kN1:1\kN2-bis(pyridine)-
 erbium(III)]0.5([1,2-bis(4-pyridyl)ethane)
 0.5(pyridine)    
;
_space_group_IT_number 2
_symmetry_cell_setting triclinic
_symmetry_space_group_name_Hall '-P 1'
_symmetry_space_group_name_H-M 'P -1'
_atom_sites_solution_hydrogens geom
_atom_sites_solution_primary direct
_atom_sites_solution_secondary difmap
_audit_creation_method SHELXL-97
_audit_update_record
;
2014-09-11 deposited with the CCDC.
2016-02-25 downloaded from the CCDC.
;
_cell_angle_alpha 103.280(2)
_cell_angle_beta 102.030(3)
_cell_angle_gamma 101.880(2)
_cell_formula_units_Z 2
_cell_length_a 9.3175(10)
_cell_length_b 12.8780(14)
_cell_length_c 13.9710(16)
_cell_measurement_reflns_used 999
_cell_measurement_temperature 168(2)
_cell_measurement_theta_max 27.07
_cell_measurement_theta_min 1.69
_cell_volume 1538.0(3)
_computing_cell_refinement 'Bruker SMART Apex Software (2001)'
_computing_data_collection 'Bruker SMART Apex Software (2001)'
_computing_data_reduction 'Bruker SMART Apex Software (2001)'
_computing_molecular_graphics 'POVRAY (2001)'
_computing_publication_material 'X-SEED (2008)'
_computing_structure_refinement 'SHELXL-97 (Sheldrick, 2008)'
_computing_structure_solution 'SHELXS-97 (Sheldrick, 2008)'
_diffrn_ambient_temperature 168(2)
_diffrn_measured_fraction_theta_full 0.998
_diffrn_measured_fraction_theta_max 0.993
_diffrn_measurement_device_type 'Bruker SMART Apex diffractometer'
_diffrn_measurement_method 'omega und phi scans'
_diffrn_radiation_monochromator graphite
_diffrn_radiation_source 'fine-focus sealed tube'
_diffrn_radiation_type MoK\a
_diffrn_radiation_wavelength 0.71073
_diffrn_reflns_av_R_equivalents 0.0299
_diffrn_reflns_av_sigmaI/netI 0.0344
_diffrn_reflns_limit_h_max 11
_diffrn_reflns_limit_h_min -11
_diffrn_reflns_limit_k_max 16
_diffrn_reflns_limit_k_min -16
_diffrn_reflns_limit_l_max 17
_diffrn_reflns_limit_l_min -17
_diffrn_reflns_number 18949
_diffrn_reflns_theta_full 27.00
_diffrn_reflns_theta_max 27.07
_diffrn_reflns_theta_min 1.69
_exptl_absorpt_coefficient_mu 3.018
_exptl_absorpt_correction_T_max 0.7523
_exptl_absorpt_correction_T_min 0.6603
_exptl_absorpt_process_details 'Bruker SADABS (2011)'
_exptl_crystal_colour violet
_exptl_crystal_density_diffrn 1.614
_exptl_crystal_density_method 'not measured'
_exptl_crystal_description block
_exptl_crystal_F_000 742
_exptl_crystal_size_max 0.15
_exptl_crystal_size_mid 0.12
_exptl_crystal_size_min 0.10
_refine_diff_density_max 0.861
_refine_diff_density_min -0.376
_refine_diff_density_rms 0.096
_refine_ls_extinction_method none
_refine_ls_goodness_of_fit_ref 0.980
_refine_ls_hydrogen_treatment constr
_refine_ls_matrix_type full
_refine_ls_number_parameters 361
_refine_ls_number_reflns 6716
_refine_ls_number_restraints 0
_refine_ls_restrained_S_all 0.980
_refine_ls_R_factor_all 0.0296
_refine_ls_R_factor_gt 0.0251
_refine_ls_shift/su_max 0.001
_refine_ls_shift/su_mean 0.000
_refine_ls_structure_factor_coef Fsqd
_refine_ls_weighting_details 'calc w=1/[\s^2^(Fo^2^)+(0.0246P)^2^+1.4067P] where P=(Fo^2^+2Fc^2^)/3'
_refine_ls_weighting_scheme calc
_refine_ls_wR_factor_gt 0.0538
_refine_ls_wR_factor_ref 0.0554
_reflns_number_gt 6128
_reflns_number_total 6716
_reflns_threshold_expression >2sigma(I)
_cod_data_source_file c6dt00152a2.cif
_cod_data_source_block e:\doktor~1.201\lncl3_~4\3je_17~1\scxrd\rechnung\sad
_cod_depositor_comments 'Adding full bibliography for 7038597--7038603.cif.'
_cod_original_sg_symbol_H-M P-1
_cod_database_code 7038598

loop_
_symmetry_equiv_pos_as_xyz
'x, y, z'
'-x, -y, -z'

loop_
_atom_site_label
_atom_site_type_symbol
_atom_site_fract_x
_atom_site_fract_y
_atom_site_fract_z
_atom_site_U_iso_or_equiv
_atom_site_adp_type
_atom_site_occupancy
_atom_site_symmetry_multiplicity
_atom_site_calc_flag
_atom_site_refinement_flags
Er1 Er 1.012673(14) 0.292480(10) 0.233332(9) 0.01884(4) Uani 1 1 d .
Cl1 Cl 0.92814(9) 0.47054(6) 0.28939(6) 0.03041(16) Uani 1 1 d .
Cl2 Cl 1.06891(8) 0.10085(6) 0.18264(5) 0.02638(15) Uani 1 1 d .
Cl3 Cl 1.24539(8) 0.40493(6) 0.18550(6) 0.02910(16) Uani 1 1 d .
N1 N 0.9332(3) 0.2277(2) 0.37814(18) 0.0257(5) Uani 1 1 d .
N2 N 0.9116(3) 0.2742(2) 1.04873(18) 0.0245(5) Uani 1 1 d .
C1 C 0.8563(3) 0.2865(3) 0.4309(2) 0.0283(7) Uani 1 1 d .
H1 H 0.8018 0.3292 0.3983 0.034 Uiso 1 1 calc R
C2 C 0.8519(3) 0.2884(3) 0.5293(2) 0.0279(6) Uani 1 1 d .
H2 H 0.7967 0.3322 0.5630 0.033 Uiso 1 1 calc R
C3 C 0.9284(3) 0.2260(3) 0.5787(2) 0.0269(6) Uani 1 1 d .
C4 C 1.0020(4) 0.1601(3) 0.5227(2) 0.0317(7) Uani 1 1 d .
H4 H 1.0521 0.1133 0.5524 0.038 Uiso 1 1 calc R
C5 C 1.0018(4) 0.1630(3) 0.4245(2) 0.0289(7) Uani 1 1 d .
H5 H 1.0522 0.1174 0.3880 0.035 Uiso 1 1 calc R
C6 C 0.9386(4) 0.2308(3) 0.6884(2) 0.0332(7) Uani 1 1 d .
H6B H 1.0347 0.2858 0.7311 0.040 Uiso 1 1 calc R
H6A H 0.9456 0.1578 0.6974 0.040 Uiso 1 1 calc R
C7 C 0.8078(4) 0.2606(3) 0.7293(2) 0.0322(7) Uani 1 1 d .
H7B H 0.7995 0.3338 0.7217 0.039 Uiso 1 1 calc R
H7A H 0.7109 0.2051 0.6890 0.039 Uiso 1 1 calc R
C8 C 0.8340(3) 0.2636(3) 0.8403(2) 0.0259(6) Uani 1 1 d .
C9 C 0.8522(4) 0.3600(3) 0.9155(2) 0.0293(7) Uani 1 1 d .
H9 H 0.8388 0.4248 0.8974 0.035 Uiso 1 1 calc R
C10 C 0.8899(4) 0.3618(3) 1.0171(2) 0.0291(7) Uani 1 1 d .
H10 H 0.9011 0.4289 1.0673 0.035 Uiso 1 1 calc R
C11 C 0.8890(3) 0.1797(2) 0.9753(2) 0.0267(6) Uani 1 1 d .
H11 H 0.9005 0.1155 0.9953 0.032 Uiso 1 1 calc R
C12 C 0.8503(4) 0.1712(3) 0.8725(2) 0.0298(7) Uani 1 1 d .
H12 H 0.8347 0.1022 0.8237 0.036 Uiso 1 1 calc R
N3 N 1.2301(3) 0.3520(2) 0.39277(18) 0.0254(5) Uani 1 1 d .
C13 C 1.2317(4) 0.4188(3) 0.4823(2) 0.0301(7) Uani 1 1 d .
H13 H 1.1499 0.4517 0.4854 0.036 Uiso 1 1 calc R
C14 C 1.3479(4) 0.4420(3) 0.5710(2) 0.0360(8) Uani 1 1 d .
H14 H 1.3456 0.4900 0.6331 0.043 Uiso 1 1 calc R
C15 C 1.4662(4) 0.3939(3) 0.5668(3) 0.0379(8) Uani 1 1 d .
H15 H 1.5474 0.4085 0.6260 0.046 Uiso 1 1 calc R
C16 C 1.4650(4) 0.3244(3) 0.4754(3) 0.0371(8) Uani 1 1 d .
H16 H 1.5447 0.2894 0.4710 0.045 Uiso 1 1 calc R
C17 C 1.3468(3) 0.3062(3) 0.3905(2) 0.0317(7) Uani 1 1 d .
H17 H 1.3479 0.2591 0.3276 0.038 Uiso 1 1 calc R
N4 N 0.7308(3) 0.1953(2) 0.17799(18) 0.0241(5) Uani 1 1 d .
C18 C 0.6235(4) 0.2475(3) 0.1560(3) 0.0340(7) Uani 1 1 d .
H18 H 0.6553 0.3235 0.1593 0.041 Uiso 1 1 calc R
C19 C 0.4698(4) 0.1976(3) 0.1290(3) 0.0389(8) Uani 1 1 d .
H19 H 0.3981 0.2388 0.1159 0.047 Uiso 1 1 calc R
C20 C 0.4222(4) 0.0876(3) 0.1214(3) 0.0420(8) Uani 1 1 d .
H20 H 0.3167 0.0508 0.1014 0.050 Uiso 1 1 calc R
C21 C 0.5297(4) 0.0306(3) 0.1431(3) 0.0408(8) Uani 1 1 d .
H21 H 0.4997 -0.0459 0.1383 0.049 Uiso 1 1 calc R
C22 C 0.6823(3) 0.0879(3) 0.1720(3) 0.0314(7) Uani 1 1 d .
H22 H 0.7561 0.0491 0.1883 0.038 Uiso 1 1 calc R
N5 N 0.7153(3) 0.8480(2) 0.2329(2) 0.0384(7) Uani 1 1 d .
C23 C 0.7638(4) 0.8195(3) 0.1492(3) 0.0380(8) Uani 1 1 d .
H23 H 0.8288 0.8764 0.1332 0.046 Uiso 1 1 calc R
C24 C 0.7262(4) 0.7140(3) 0.0848(3) 0.0353(7) Uani 1 1 d .
H24 H 0.7653 0.6992 0.0270 0.042 Uiso 1 1 calc R
C25 C 0.6300(4) 0.6292(3) 0.1058(2) 0.0319(7) Uani 1 1 d .
C26 C 0.5785(4) 0.6574(3) 0.1919(3) 0.0412(8) Uani 1 1 d .
H26 H 0.5118 0.6026 0.2092 0.049 Uiso 1 1 calc R
C27 C 0.6249(4) 0.7655(3) 0.2523(3) 0.0434(9) Uani 1 1 d .
H27 H 0.5900 0.7823 0.3118 0.052 Uiso 1 1 calc R
C28 C 0.5784(4) 0.5123(3) 0.0363(3) 0.0388(8) Uani 1 1 d .
H28A H 0.5761 0.4599 0.0783 0.047 Uiso 1 1 calc R
H28B H 0.6527 0.5008 -0.0037 0.047 Uiso 1 1 calc R
C29 C 0.3637(7) 0.0297(4) 0.4827(5) 0.0840(17) Uani 1 1 d .
H29 H 0.2704 0.0497 0.4698 0.101 Uiso 1 1 calc R
C30 C 0.4128(9) -0.0009(4) 0.5652(6) 0.099(2) Uani 1 1 d .
H30 H 0.3540 -0.0020 0.6131 0.119 Uiso 1 1 calc R
C31 C 0.5467(9) -0.0310(4) 0.5829(4) 0.094(2) Uani 1 1 d .
H31 H 0.5777 -0.0534 0.6424 0.113 Uiso 1 1 calc R

loop_
_atom_site_aniso_label
_atom_site_aniso_U_11
_atom_site_aniso_U_22
_atom_site_aniso_U_33
_atom_site_aniso_U_23
_atom_site_aniso_U_13
_atom_site_aniso_U_12
Er1 0.02114(7) 0.01843(7) 0.01774(7) 0.00525(5) 0.00592(5) 0.00614(5)
Cl1 0.0382(4) 0.0225(4) 0.0323(4) 0.0046(3) 0.0118(3) 0.0130(3)
Cl2 0.0290(4) 0.0226(3) 0.0302(4) 0.0066(3) 0.0103(3) 0.0113(3)
Cl3 0.0272(4) 0.0315(4) 0.0300(4) 0.0130(3) 0.0099(3) 0.0039(3)
N1 0.0260(13) 0.0305(14) 0.0206(12) 0.0082(10) 0.0072(10) 0.0054(11)
N2 0.0242(12) 0.0281(13) 0.0217(12) 0.0088(10) 0.0077(10) 0.0049(10)
C1 0.0249(15) 0.0355(17) 0.0260(15) 0.0114(13) 0.0062(12) 0.0086(13)
C2 0.0245(15) 0.0336(17) 0.0252(15) 0.0062(13) 0.0080(12) 0.0081(13)
C3 0.0277(15) 0.0289(16) 0.0204(14) 0.0055(12) 0.0073(12) 0.0006(13)
C4 0.0390(18) 0.0289(17) 0.0301(17) 0.0135(14) 0.0101(14) 0.0092(14)
C5 0.0368(17) 0.0273(16) 0.0258(15) 0.0074(13) 0.0142(13) 0.0100(14)
C6 0.0365(18) 0.0422(19) 0.0254(16) 0.0146(14) 0.0081(13) 0.0146(15)
C7 0.0374(18) 0.0376(18) 0.0232(15) 0.0102(14) 0.0079(13) 0.0124(15)
C8 0.0257(15) 0.0331(17) 0.0208(14) 0.0104(13) 0.0079(12) 0.0076(13)
C9 0.0383(18) 0.0294(17) 0.0256(16) 0.0118(13) 0.0101(13) 0.0147(14)
C10 0.0388(18) 0.0272(16) 0.0232(15) 0.0051(13) 0.0091(13) 0.0140(14)
C11 0.0331(16) 0.0227(15) 0.0235(15) 0.0084(12) 0.0063(12) 0.0045(13)
C12 0.0406(18) 0.0239(15) 0.0224(15) 0.0047(12) 0.0084(13) 0.0056(13)
N3 0.0240(12) 0.0280(13) 0.0236(13) 0.0096(11) 0.0053(10) 0.0043(11)
C13 0.0304(16) 0.0298(17) 0.0276(16) 0.0056(13) 0.0071(13) 0.0065(13)
C14 0.0402(19) 0.0390(19) 0.0240(16) 0.0054(14) 0.0073(14) 0.0054(15)
C15 0.0308(17) 0.048(2) 0.0290(17) 0.0152(16) -0.0017(14) 0.0015(15)
C16 0.0270(17) 0.043(2) 0.0408(19) 0.0129(16) 0.0055(14) 0.0107(15)
C17 0.0289(16) 0.0352(18) 0.0279(16) 0.0053(14) 0.0069(13) 0.0065(14)
N4 0.0252(12) 0.0281(13) 0.0218(12) 0.0102(10) 0.0078(10) 0.0083(10)
C18 0.0310(17) 0.0338(18) 0.0375(18) 0.0144(15) 0.0032(14) 0.0110(14)
C19 0.0304(17) 0.045(2) 0.045(2) 0.0140(17) 0.0072(15) 0.0193(16)
C20 0.0241(16) 0.048(2) 0.051(2) 0.0099(18) 0.0113(15) 0.0073(15)
C21 0.0301(18) 0.0310(18) 0.059(2) 0.0101(17) 0.0143(16) 0.0038(14)
C22 0.0259(16) 0.0265(16) 0.0437(19) 0.0110(14) 0.0101(14) 0.0091(13)
N5 0.0407(16) 0.0299(15) 0.0424(17) 0.0067(13) 0.0100(13) 0.0099(13)
C23 0.0334(18) 0.0346(19) 0.048(2) 0.0157(16) 0.0121(15) 0.0081(15)
C24 0.0341(18) 0.0386(19) 0.0338(18) 0.0078(15) 0.0109(14) 0.0119(15)
C25 0.0341(17) 0.0294(17) 0.0299(17) 0.0055(13) 0.0034(13) 0.0120(14)
C26 0.049(2) 0.0346(19) 0.0364(19) 0.0113(15) 0.0127(16) 0.0013(16)
C27 0.053(2) 0.037(2) 0.038(2) 0.0060(16) 0.0181(17) 0.0069(17)
C28 0.043(2) 0.0286(17) 0.0392(19) 0.0014(15) 0.0040(16) 0.0136(15)
C29 0.105(5) 0.047(3) 0.096(4) 0.005(3) 0.053(4) 0.002(3)
C30 0.133(6) 0.037(3) 0.119(6) -0.014(3) 0.090(5) -0.012(3)
C31 0.155(7) 0.040(3) 0.068(4) 0.001(2) 0.042(4) -0.011(4)

loop_
_atom_type_symbol
_atom_type_description
_atom_type_scat_dispersion_real
_atom_type_scat_dispersion_imag
_atom_type_scat_source
C C 0.0033 0.0016 'International Tables Vol C Tables 4.2.6.8 and 6.1.1.4'
H H 0.0000 0.0000 'International Tables Vol C Tables 4.2.6.8 and 6.1.1.4'
Cl Cl 0.1484 0.1585 'International Tables Vol C Tables 4.2.6.8 and 6.1.1.4'
Er Er -0.2586 4.9576 'International Tables Vol C Tables 4.2.6.8 and 6.1.1.4'
N N 0.0061 0.0033 'International Tables Vol C Tables 4.2.6.8 and 6.1.1.4'

loop_
_geom_angle_atom_site_label_1
_geom_angle_atom_site_label_2
_geom_angle_atom_site_label_3
_geom_angle
_geom_angle_site_symmetry_1
_geom_angle_site_symmetry_3
N2 Er1 N3 150.88(8) 1_554 .
N2 Er1 N4 71.09(7) 1_554 .
N3 Er1 N4 138.01(7) . .
N2 Er1 N1 140.66(8) 1_554 .
N3 Er1 N1 68.10(8) . .
N4 Er1 N1 70.03(8) . .
N2 Er1 Cl1 92.49(6) 1_554 .
N3 Er1 Cl1 91.79(6) . .
N4 Er1 Cl1 85.04(6) . .
N1 Er1 Cl1 89.95(6) . .
N2 Er1 Cl2 89.10(6) 1_554 .
N3 Er1 Cl2 90.14(6) . .
N4 Er1 Cl2 89.01(6) . .
N1 Er1 Cl2 84.51(6) . .
Cl1 Er1 Cl2 172.98(2) . .
N2 Er1 Cl3 76.12(6) 1_554 .
N3 Er1 Cl3 75.05(6) . .
N4 Er1 Cl3 146.66(5) . .
N1 Er1 Cl3 143.14(6) . .
Cl1 Er1 Cl3 90.60(3) . .
Cl2 Er1 Cl3 96.42(2) . .
C5 N1 C1 116.4(2) . .
C5 N1 Er1 122.77(19) . .
C1 N1 Er1 117.55(19) . .
C10 N2 C11 116.4(2) . .
C10 N2 Er1 121.07(19) . 1_556
C11 N2 Er1 122.31(19) . 1_556
N1 C1 C2 124.0(3) . .
N1 C1 H1 118.0 . .
C2 C1 H1 118.0 . .
C1 C2 C3 119.5(3) . .
C1 C2 H2 120.2 . .
C3 C2 H2 120.2 . .
C2 C3 C4 117.0(3) . .
C2 C3 C6 122.4(3) . .
C4 C3 C6 120.7(3) . .
C5 C4 C3 120.1(3) . .
C5 C4 H4 120.0 . .
C3 C4 H4 120.0 . .
N1 C5 C4 123.0(3) . .
N1 C5 H5 118.5 . .
C4 C5 H5 118.5 . .
C3 C6 C7 116.6(3) . .
C3 C6 H6B 108.2 . .
C7 C6 H6B 108.2 . .
C3 C6 H6A 108.2 . .
C7 C6 H6A 108.2 . .
H6B C6 H6A 107.3 . .
C8 C7 C6 110.8(2) . .
C8 C7 H7B 109.5 . .
C6 C7 H7B 109.5 . .
C8 C7 H7A 109.5 . .
C6 C7 H7A 109.5 . .
H7B C7 H7A 108.1 . .
C9 C8 C12 116.8(3) . .
C9 C8 C7 121.7(3) . .
C12 C8 C7 121.4(3) . .
C8 C9 C10 119.8(3) . .
C8 C9 H9 120.1 . .
C10 C9 H9 120.1 . .
N2 C10 C9 123.6(3) . .
N2 C10 H10 118.2 . .
C9 C10 H10 118.2 . .
N2 C11 C12 123.3(3) . .
N2 C11 H11 118.3 . .
C12 C11 H11 118.3 . .
C11 C12 C8 120.0(3) . .
C11 C12 H12 120.0 . .
C8 C12 H12 120.0 . .
C13 N3 C17 117.4(3) . .
C13 N3 Er1 124.6(2) . .
C17 N3 Er1 117.71(19) . .
N3 C13 C14 122.9(3) . .
N3 C13 H13 118.5 . .
C14 C13 H13 118.5 . .
C15 C14 C13 118.6(3) . .
C15 C14 H14 120.7 . .
C13 C14 H14 120.7 . .
C16 C15 C14 119.0(3) . .
C16 C15 H15 120.5 . .
C14 C15 H15 120.5 . .
C15 C16 C17 119.2(3) . .
C15 C16 H16 120.4 . .
C17 C16 H16 120.4 . .
N3 C17 C16 122.9(3) . .
N3 C17 H17 118.5 . .
C16 C17 H17 118.5 . .
C22 N4 C18 116.6(3) . .
C22 N4 Er1 120.62(19) . .
C18 N4 Er1 122.7(2) . .
N4 C18 C19 123.9(3) . .
N4 C18 H18 118.1 . .
C19 C18 H18 118.1 . .
C20 C19 C18 118.8(3) . .
C20 C19 H19 120.6 . .
C18 C19 H19 120.6 . .
C19 C20 C21 119.1(3) . .
C19 C20 H20 120.4 . .
C21 C20 H20 120.4 . .
C22 C21 C20 118.4(3) . .
C22 C21 H21 120.8 . .
C20 C21 H21 120.8 . .
N4 C22 C21 123.2(3) . .
N4 C22 H22 118.4 . .
C21 C22 H22 118.4 . .
C27 N5 C23 115.5(3) . .
N5 C23 C24 124.8(3) . .
N5 C23 H23 117.6 . .
C24 C23 H23 117.6 . .
C25 C24 C23 118.9(3) . .
C25 C24 H24 120.6 . .
C23 C24 H24 120.6 . .
C24 C25 C26 117.0(3) . .
C24 C25 C28 121.9(3) . .
C26 C25 C28 121.0(3) . .
C27 C26 C25 119.5(3) . .
C27 C26 H26 120.3 . .
C25 C26 H26 120.3 . .
N5 C27 C26 124.4(3) . .
N5 C27 H27 117.8 . .
C26 C27 H27 117.8 . .
C25 C28 C28 112.1(3) . 2_665
C25 C28 H28A 109.2 . .
C28 C28 H28A 109.2 2_665 .
C25 C28 H28B 109.2 . .
C28 C28 H28B 109.2 2_665 .
H28A C28 H28B 107.9 . .
C30 C29 C31 116.9(6) . 2_656
C30 C29 H29 121.6 . .
C31 C29 H29 121.6 2_656 .
C29 C30 C31 121.4(6) . .
C29 C30 H30 119.3 . .
C31 C30 H30 119.3 . .
C29 C31 C30 121.7(6) 2_656 .
C29 C31 H31 119.1 2_656 .
C30 C31 H31 119.1 . .

loop_
_geom_bond_atom_site_label_1
_geom_bond_atom_site_label_2
_geom_bond_distance
_geom_bond_site_symmetry_2
Er1 N2 2.492(2) 1_554
Er1 N3 2.520(2) .
Er1 N4 2.533(2) .
Er1 N1 2.546(2) .
Er1 Cl1 2.5822(7) .
Er1 Cl2 2.5981(7) .
Er1 Cl3 2.6460(7) .
N1 C5 1.347(4) .
N1 C1 1.348(4) .
N2 C10 1.339(4) .
N2 C11 1.346(4) .
N2 Er1 2.492(2) 1_556
C1 C2 1.379(4) .
C1 H1 0.9500 .
C2 C3 1.384(4) .
C2 H2 0.9500 .
C3 C4 1.399(4) .
C3 C6 1.502(4) .
C4 C5 1.382(4) .
C4 H4 0.9500 .
C5 H5 0.9500 .
C6 C7 1.530(4) .
C6 H6B 0.9900 .
C6 H6A 0.9900 .
C7 C8 1.509(4) .
C7 H7B 0.9900 .
C7 H7A 0.9900 .
C8 C9 1.383(4) .
C8 C12 1.391(4) .
C9 C10 1.383(4) .
C9 H9 0.9500 .
C10 H10 0.9500 .
C11 C12 1.379(4) .
C11 H11 0.9500 .
C12 H12 0.9500 .
N3 C13 1.341(4) .
N3 C17 1.342(4) .
C13 C14 1.390(4) .
C13 H13 0.9500 .
C14 C15 1.376(5) .
C14 H14 0.9500 .
C15 C16 1.378(5) .
C15 H15 0.9500 .
C16 C17 1.376(4) .
C16 H16 0.9500 .
C17 H17 0.9500 .
N4 C22 1.341(4) .
N4 C18 1.338(4) .
C18 C19 1.374(5) .
C18 H18 0.9500 .
C19 C20 1.366(5) .
C19 H19 0.9500 .
C20 C21 1.382(5) .
C20 H20 0.9500 .
C21 C22 1.386(4) .
C21 H21 0.9500 .
C22 H22 0.9500 .
N5 C27 1.331(4) .
N5 C23 1.340(4) .
C23 C24 1.375(5) .
C23 H23 0.9500 .
C24 C25 1.392(5) .
C24 H24 0.9500 .
C25 C26 1.386(5) .
C25 C28 1.508(4) .
C26 C27 1.377(5) .
C26 H26 0.9500 .
C27 H27 0.9500 .
C28 C28 1.520(7) 2_665
C28 H28A 0.9900 .
C28 H28B 0.9900 .
C29 C30 1.325(9) .
C29 C31 1.363(8) 2_656
C29 H29 0.9500 .
C30 C31 1.373(9) .
C30 H30 0.9500 .
C31 C29 1.363(8) 2_656
C31 H31 0.9500 .

loop_
_geom_torsion_atom_site_label_1
_geom_torsion_atom_site_label_2
_geom_torsion_atom_site_label_3
_geom_torsion_atom_site_label_4
_geom_torsion
_geom_torsion_site_symmetry_1
_geom_torsion_site_symmetry_4
N2 Er1 N1 C5 116.2(2) 1_554 .
N3 Er1 N1 C5 -58.0(2) . .
N4 Er1 N1 C5 125.3(2) . .
Cl1 Er1 N1 C5 -150.0(2) . .
Cl2 Er1 N1 C5 34.3(2) . .
Cl3 Er1 N1 C5 -59.1(3) . .
N2 Er1 N1 C1 -85.2(2) 1_554 .
N3 Er1 N1 C1 100.6(2) . .
N4 Er1 N1 C1 -76.1(2) . .
Cl1 Er1 N1 C1 8.7(2) . .
Cl2 Er1 N1 C1 -167.0(2) . .
Cl3 Er1 N1 C1 99.6(2) . .
C5 N1 C1 C2 3.8(4) . .
Er1 N1 C1 C2 -156.3(2) . .
N1 C1 C2 C3 -0.8(5) . .
C1 C2 C3 C4 -2.5(4) . .
C1 C2 C3 C6 175.2(3) . .
C2 C3 C4 C5 2.8(5) . .
C6 C3 C4 C5 -174.9(3) . .
C1 N1 C5 C4 -3.4(5) . .
Er1 N1 C5 C4 155.5(2) . .
C3 C4 C5 N1 0.2(5) . .
C2 C3 C6 C7 28.0(5) . .
C4 C3 C6 C7 -154.4(3) . .
C3 C6 C7 C8 -179.4(3) . .
C6 C7 C8 C9 117.0(3) . .
C6 C7 C8 C12 -59.0(4) . .
C12 C8 C9 C10 2.2(5) . .
C7 C8 C9 C10 -174.0(3) . .
C11 N2 C10 C9 -2.4(4) . .
Er1 N2 C10 C9 171.8(2) 1_556 .
C8 C9 C10 N2 0.4(5) . .
C10 N2 C11 C12 1.9(4) . .
Er1 N2 C11 C12 -172.2(2) 1_556 .
N2 C11 C12 C8 0.6(5) . .
C9 C8 C12 C11 -2.6(5) . .
C7 C8 C12 C11 173.5(3) . .
N2 Er1 N3 C13 126.0(2) 1_554 .
N4 Er1 N3 C13 -57.0(3) . .
N1 Er1 N3 C13 -61.6(2) . .
Cl1 Er1 N3 C13 27.6(2) . .
Cl2 Er1 N3 C13 -145.6(2) . .
Cl3 Er1 N3 C13 117.7(2) . .
N2 Er1 N3 C17 -60.1(3) 1_554 .
N4 Er1 N3 C17 117.0(2) . .
N1 Er1 N3 C17 112.3(2) . .
Cl1 Er1 N3 C17 -158.4(2) . .
Cl2 Er1 N3 C17 28.3(2) . .
Cl3 Er1 N3 C17 -68.3(2) . .
C17 N3 C13 C14 0.2(5) . .
Er1 N3 C13 C14 174.2(2) . .
N3 C13 C14 C15 -0.3(5) . .
C13 C14 C15 C16 -0.3(5) . .
C14 C15 C16 C17 1.0(5) . .
C13 N3 C17 C16 0.5(5) . .
Er1 N3 C17 C16 -173.9(3) . .
C15 C16 C17 N3 -1.1(5) . .
N2 Er1 N4 C22 110.6(2) 1_554 .
N3 Er1 N4 C22 -67.9(3) . .
N1 Er1 N4 C22 -63.3(2) . .
Cl1 Er1 N4 C22 -155.1(2) . .
Cl2 Er1 N4 C22 21.2(2) . .
Cl3 Er1 N4 C22 121.4(2) . .
N2 Er1 N4 C18 -71.2(2) 1_554 .
N3 Er1 N4 C18 110.3(2) . .
N1 Er1 N4 C18 114.9(2) . .
Cl1 Er1 N4 C18 23.2(2) . .
Cl2 Er1 N4 C18 -160.5(2) . .
Cl3 Er1 N4 C18 -60.3(3) . .
C22 N4 C18 C19 0.5(5) . .
Er1 N4 C18 C19 -177.8(3) . .
N4 C18 C19 C20 -1.7(5) . .
C18 C19 C20 C21 1.4(6) . .
C19 C20 C21 C22 0.0(6) . .
C18 N4 C22 C21 1.0(5) . .
Er1 N4 C22 C21 179.4(3) . .
C20 C21 C22 N4 -1.3(5) . .
C27 N5 C23 C24 0.2(5) . .
N5 C23 C24 C25 0.6(5) . .
C23 C24 C25 C26 -0.3(5) . .
C23 C24 C25 C28 177.4(3) . .
C24 C25 C26 C27 -0.6(5) . .
C28 C25 C26 C27 -178.4(3) . .
C23 N5 C27 C26 -1.3(5) . .
C25 C26 C27 N5 1.5(6) . .
C24 C25 C28 C28 -97.5(5) . 2_665
C26 C25 C28 C28 80.1(5) . 2_665
C31 C29 C30 C31 -0.8(9) 2_656 .
C29 C30 C31 C29 0.8(9) . 2_656
